data_1553163
loop_
_publ_author_name
'Li, Ming'
'Qiu, Bin'
'Kong, Xiang-Jing'
'Wen, Li-Rong'

_publ_section_title
;
 Synthesis of Passerini adducts from aldehydes and isocyanides under the
 auxiliary of water
;
_journal_issue 10
_journal_name_full 'Organic Chemistry Frontiers'
_journal_page_first 1326
_journal_paper_doi 10.1039/C5QO00202H
_journal_volume 2
_journal_year 2015
_chemical_formula_moiety 'C23 H27 N O3'
_chemical_formula_sum 'C23 H27 N O3'
_chemical_formula_weight 365.46
_space_group_IT_number 14
_space_group_name_Hall '-P 2ybc'
_space_group_name_H-M_alt 'P 1 21/c 1'
_symmetry_cell_setting monoclinic
_symmetry_space_group_name_H-M 'P 1 21/c 1'
_atom_sites_solution_hydrogens geom
_atom_sites_solution_primary direct
_atom_sites_solution_secondary difmap
_audit_creation_method SHELXL-97
_audit_update_record
;
2012-07-11 deposited with the CCDC.
2015-07-22 downloaded from the CCDC.
;
_cell_angle_alpha 90.00
_cell_angle_beta 99.66(3)
_cell_angle_gamma 90.00
_cell_formula_units_Z 4
_cell_length_a 10.695(2)
_cell_length_b 21.389(4)
_cell_length_c 9.1312(18)
_cell_measurement_reflns_used 6215
_cell_measurement_temperature 173(2)
_cell_measurement_theta_max 27.4843
_cell_measurement_theta_min 1.9043
_cell_volume 2059.2(7)
_computing_cell_refinement 'CrystalClear (Rigaku Inc., 2008)'
_computing_data_collection 'CrystalClear (Rigaku Inc., 2008)'
_computing_data_reduction 'CrystalClear (Rigaku Inc., 2008)'
_computing_molecular_graphics
;
Mercury: visualization and analysis of crystal structures, C. F. Macrae,
P. R. Edgington, P. McCabe, E. Pidcock, G. P. Shields, R. Taylor,
M. Towler and J. van de Streek, J. Appl. Cryst., 39, 453-457, 2006.
;
_computing_publication_material 'SHELX-97 (Sheldrick, 2008)'
_computing_structure_refinement 'SHELX-97 (Sheldrick, 2008)'
_computing_structure_solution 'SHELX-97 (Sheldrick, 2008)'
_diffrn_ambient_temperature 173(2)
_diffrn_detector_area_resol_mean 28.5714
_diffrn_measured_fraction_theta_full 0.998
_diffrn_measured_fraction_theta_max 0.998
_diffrn_measurement_device_type 'Saturn724+ CCD'
_diffrn_measurement_method '\w scans at fixed \c = 45\%'
_diffrn_radiation_monochromator graphite
_diffrn_radiation_source 'fine-focus sealed tube'
_diffrn_radiation_type MoK\a
_diffrn_radiation_wavelength 0.71073
_diffrn_reflns_av_R_equivalents 0.1038
_diffrn_reflns_av_sigmaI/netI 0.1001
_diffrn_reflns_limit_h_max 12
_diffrn_reflns_limit_h_min -12
_diffrn_reflns_limit_k_max 25
_diffrn_reflns_limit_k_min -25
_diffrn_reflns_limit_l_max 10
_diffrn_reflns_limit_l_min -10
_diffrn_reflns_number 12542
_diffrn_reflns_theta_full 25.00
_diffrn_reflns_theta_max 25.00
_diffrn_reflns_theta_min 2.15
_exptl_absorpt_coefficient_mu 0.077
_exptl_absorpt_correction_T_max 1.0000
_exptl_absorpt_correction_T_min 0.5258
_exptl_absorpt_correction_type multi-scan
_exptl_absorpt_process_details 'CrystalClear (Rigaku Inc., 2008)'
_exptl_crystal_colour Colorless
_exptl_crystal_density_diffrn 1.179
_exptl_crystal_density_method 'not measured'
_exptl_crystal_description plate
_exptl_crystal_F_000 784
_exptl_crystal_size_max 0.32
_exptl_crystal_size_mid 0.09
_exptl_crystal_size_min 0.04
_refine_diff_density_max 0.299
_refine_diff_density_min -0.246
_refine_diff_density_rms 0.054
_refine_ls_extinction_method none
_refine_ls_goodness_of_fit_ref 1.243
_refine_ls_hydrogen_treatment constr
_refine_ls_matrix_type full
_refine_ls_number_parameters 245
_refine_ls_number_reflns 3623
_refine_ls_number_restraints 0
_refine_ls_restrained_S_all 1.243
_refine_ls_R_factor_all 0.1696
_refine_ls_R_factor_gt 0.1321
_refine_ls_shift/su_max 0.000
_refine_ls_shift/su_mean 0.000
_refine_ls_structure_factor_coef Fsqd
_refine_ls_weighting_details 'calc w=1/[\s^2^(Fo^2^)+(0.0275P)^2^+4.7389P] where P=(Fo^2^+2Fc^2^)/3'
_refine_ls_weighting_scheme calc
_refine_ls_wR_factor_gt 0.2121
_refine_ls_wR_factor_ref 0.2283
_reflns_number_gt 2767
_reflns_number_total 3623
_reflns_threshold_expression >2sigma(I)
_cod_data_source_file c5qo00202h2.cif
_cod_data_source_block a
_cod_original_cell_volume 2059.1(7)
_cod_original_sg_symbol_H-M P2(1)/c
_cod_database_code 1553163

loop_
_symmetry_equiv_pos_as_xyz
'x, y, z'
'-x, y+1/2, -z+1/2'
'-x, -y, -z'
'x, -y-1/2, z-1/2'

loop_
_atom_site_label
_atom_site_type_symbol
_atom_site_fract_x
_atom_site_fract_y
_atom_site_fract_z
_atom_site_U_iso_or_equiv
_atom_site_adp_type
_atom_site_occupancy
_atom_site_symmetry_multiplicity
_atom_site_calc_flag
_atom_site_refinement_flags
O1 O 0.8789(3) 0.17222(15) 0.5573(4) 0.0323(9) Uani 1 1 d .
O2 O 1.0297(3) 0.12097(17) 0.7145(4) 0.0423(10) Uani 1 1 d .
O3 O 1.0839(3) 0.21254(15) 0.4300(4) 0.0324(9) Uani 1 1 d .
N1 N 1.1609(4) 0.26270(19) 0.6451(5) 0.0341(11) Uani 1 1 d .
H1 H 1.1490 0.2685 0.7371 0.041 Uiso 1 1 calc R
C1 C 0.6622(5) 0.4475(3) 0.3532(7) 0.0487(16) Uani 1 1 d .
H1A H 0.6327 0.4405 0.2470 0.073 Uiso 1 1 calc R
H1C H 0.7200 0.4834 0.3663 0.073 Uiso 1 1 calc R
H1B H 0.5893 0.4560 0.4024 0.073 Uiso 1 1 calc R
C2 C 0.7315(5) 0.3898(2) 0.4212(6) 0.0380(14) Uani 1 1 d .
C3 C 0.8111(5) 0.3931(3) 0.5573(7) 0.0422(14) Uani 1 1 d .
H3 H 0.8225 0.4318 0.6087 0.051 Uiso 1 1 calc R
C4 C 0.8739(5) 0.3404(2) 0.6189(6) 0.0399(14) Uani 1 1 d .
H4 H 0.9257 0.3432 0.7139 0.048 Uiso 1 1 calc R
C5 C 0.8628(4) 0.2835(2) 0.5446(6) 0.0299(12) Uani 1 1 d .
C6 C 0.7820(5) 0.2802(2) 0.4090(6) 0.0333(12) Uani 1 1 d .
H6 H 0.7710 0.2416 0.3570 0.040 Uiso 1 1 calc R
C7 C 0.7172(5) 0.3330(3) 0.3488(6) 0.0373(13) Uani 1 1 d .
H7 H 0.6620 0.3299 0.2560 0.045 Uiso 1 1 calc R
C8 C 0.9435(4) 0.2290(2) 0.6086(6) 0.0288(12) Uani 1 1 d .
H8 H 0.9571 0.2307 0.7196 0.035 Uiso 1 1 calc R
C9 C 1.0711(5) 0.2329(2) 0.5544(6) 0.0301(12) Uani 1 1 d .
C10 C 1.2790(5) 0.2869(2) 0.6045(6) 0.0326(12) Uani 1 1 d .
H10 H 1.3037 0.2596 0.5251 0.039 Uiso 1 1 calc R
C11 C 1.2576(5) 0.3529(3) 0.5434(6) 0.0407(14) Uani 1 1 d .
H11A H 1.1960 0.3518 0.4495 0.049 Uiso 1 1 calc R
H11B H 1.2214 0.3791 0.6153 0.049 Uiso 1 1 calc R
C12 C 1.3814(5) 0.3816(3) 0.5149(6) 0.0427(14) Uani 1 1 d .
H12A H 1.4135 0.3575 0.4365 0.051 Uiso 1 1 calc R
H12B H 1.3657 0.4250 0.4790 0.051 Uiso 1 1 calc R
C13 C 1.4803(5) 0.3818(3) 0.6541(6) 0.0459(15) Uani 1 1 d .
H13A H 1.4501 0.4074 0.7317 0.055 Uiso 1 1 calc R
H13B H 1.5598 0.4006 0.6326 0.055 Uiso 1 1 calc R
C14 C 1.5054(5) 0.3152(3) 0.7100(7) 0.0446(15) Uani 1 1 d .
H14B H 1.5681 0.3156 0.8030 0.054 Uiso 1 1 calc R
H14A H 1.5415 0.2906 0.6352 0.054 Uiso 1 1 calc R
C15 C 1.3831(5) 0.2844(3) 0.7387(6) 0.0401(14) Uani 1 1 d .
H15A H 1.4006 0.2402 0.7670 0.048 Uiso 1 1 calc R
H15B H 1.3538 0.3057 0.8230 0.048 Uiso 1 1 calc R
C16 C 0.9332(5) 0.1198(3) 0.6220(6) 0.0349(13) Uani 1 1 d .
C17 C 0.8635(4) 0.0624(2) 0.5696(6) 0.0294(12) Uani 1 1 d .
C18 C 0.9050(5) 0.0050(2) 0.6297(6) 0.0359(13) Uani 1 1 d .
H18 H 0.9778 0.0032 0.7051 0.043 Uiso 1 1 calc R
C19 C 0.8422(5) -0.0496(3) 0.5816(6) 0.0391(14) Uani 1 1 d .
H19 H 0.8716 -0.0883 0.6255 0.047 Uiso 1 1 calc R
C20 C 0.7374(5) -0.0487(2) 0.4706(6) 0.0407(14) Uani 1 1 d .
C21 C 0.6955(6) 0.0084(3) 0.4102(7) 0.0483(16) Uani 1 1 d .
H21 H 0.6236 0.0098 0.3335 0.058 Uiso 1 1 calc R
C22 C 0.7563(5) 0.0636(3) 0.4595(7) 0.0455(15) Uani 1 1 d .
H22 H 0.7248 0.1024 0.4180 0.055 Uiso 1 1 calc R
C23 C 0.6719(6) -0.1084(3) 0.4139(7) 0.0579(18) Uani 1 1 d .
H23A H 0.5843 -0.1079 0.4326 0.087 Uiso 1 1 calc R
H23C H 0.7169 -0.1441 0.4655 0.087 Uiso 1 1 calc R
H23B H 0.6718 -0.1121 0.3070 0.087 Uiso 1 1 calc R

loop_
_atom_site_aniso_label
_atom_site_aniso_U_11
_atom_site_aniso_U_22
_atom_site_aniso_U_33
_atom_site_aniso_U_23
_atom_site_aniso_U_13
_atom_site_aniso_U_12
O1 0.0352(19) 0.0274(19) 0.032(2) 0.0042(16) -0.0012(16) 0.0022(16)
O2 0.041(2) 0.040(2) 0.041(2) -0.0017(19) -0.0050(18) -0.0023(18)
O3 0.039(2) 0.038(2) 0.0205(19) -0.0016(17) 0.0055(15) 0.0012(17)
N1 0.036(2) 0.038(2) 0.029(2) -0.005(2) 0.0042(19) -0.010(2)
C1 0.049(4) 0.044(4) 0.056(4) 0.012(3) 0.016(3) 0.006(3)
C2 0.030(3) 0.038(3) 0.049(4) -0.001(3) 0.015(3) -0.001(2)
C3 0.043(3) 0.031(3) 0.052(4) -0.006(3) 0.006(3) 0.001(3)
C4 0.038(3) 0.042(3) 0.040(4) -0.007(3) 0.005(3) -0.002(3)
C5 0.025(2) 0.036(3) 0.031(3) 0.001(2) 0.009(2) -0.003(2)
C6 0.030(3) 0.034(3) 0.035(3) -0.006(3) 0.006(2) -0.004(2)
C7 0.030(3) 0.047(3) 0.034(3) 0.001(3) 0.004(2) 0.000(3)
C8 0.030(3) 0.027(3) 0.027(3) -0.008(2) -0.001(2) -0.007(2)
C9 0.034(3) 0.027(3) 0.028(3) 0.005(2) 0.001(2) -0.004(2)
C10 0.035(3) 0.034(3) 0.029(3) -0.003(2) 0.007(2) -0.007(2)
C11 0.045(3) 0.045(3) 0.031(3) -0.001(3) 0.002(3) -0.004(3)
C12 0.055(4) 0.032(3) 0.042(4) 0.003(3) 0.010(3) -0.005(3)
C13 0.038(3) 0.057(4) 0.043(4) -0.010(3) 0.007(3) -0.025(3)
C14 0.030(3) 0.057(4) 0.047(4) 0.004(3) 0.004(3) 0.002(3)
C15 0.034(3) 0.045(3) 0.040(3) 0.009(3) 0.003(2) 0.005(3)
C16 0.036(3) 0.043(3) 0.026(3) -0.001(3) 0.007(2) -0.005(3)
C17 0.028(3) 0.031(3) 0.030(3) 0.004(2) 0.006(2) 0.002(2)
C18 0.035(3) 0.035(3) 0.036(3) 0.002(3) 0.000(2) 0.004(2)
C19 0.036(3) 0.039(3) 0.040(3) 0.010(3) 0.002(3) 0.009(3)
C20 0.054(4) 0.027(3) 0.038(3) 0.006(3) 0.002(3) 0.000(3)
C21 0.050(4) 0.042(3) 0.044(4) 0.002(3) -0.016(3) -0.011(3)
C22 0.050(3) 0.029(3) 0.053(4) 0.009(3) -0.005(3) 0.003(3)
C23 0.075(5) 0.041(4) 0.052(4) 0.002(3) -0.005(3) -0.008(3)

loop_
_atom_type_symbol
_atom_type_description
_atom_type_scat_dispersion_real
_atom_type_scat_dispersion_imag
_atom_type_scat_source
C C 0.0033 0.0016 'International Tables Vol C Tables 4.2.6.8 and 6.1.1.4'
H H 0.0000 0.0000 'International Tables Vol C Tables 4.2.6.8 and 6.1.1.4'
N N 0.0061 0.0033 'International Tables Vol C Tables 4.2.6.8 and 6.1.1.4'
O O 0.0106 0.0060 'International Tables Vol C Tables 4.2.6.8 and 6.1.1.4'

loop_
_geom_angle_atom_site_label_1
_geom_angle_atom_site_label_2
_geom_angle_atom_site_label_3
_geom_angle
C16 O1 C8 114.2(4)
C9 N1 C10 125.3(4)
C9 N1 H1 117.4
C10 N1 H1 117.4
C2 C1 H1A 109.5
C2 C1 H1C 109.5
H1A C1 H1C 109.5
C2 C1 H1B 109.5
H1A C1 H1B 109.5
H1C C1 H1B 109.5
C7 C2 C3 118.4(5)
C7 C2 C1 120.9(5)
C3 C2 C1 120.7(5)
C4 C3 C2 120.5(5)
C4 C3 H3 119.8
C2 C3 H3 119.8
C3 C4 C5 121.3(5)
C3 C4 H4 119.3
C5 C4 H4 119.3
C6 C5 C4 118.0(5)
C6 C5 C8 122.4(5)
C4 C5 C8 119.4(4)
C5 C6 C7 120.4(5)
C5 C6 H6 119.8
C7 C6 H6 119.8
C2 C7 C6 121.3(5)
C2 C7 H7 119.4
C6 C7 H7 119.4
O1 C8 C5 108.3(4)
O1 C8 C9 110.3(4)
C5 C8 C9 108.4(4)
O1 C8 H8 109.9
C5 C8 H8 109.9
C9 C8 H8 109.9
O3 C9 N1 124.0(5)
O3 C9 C8 121.1(4)
N1 C9 C8 114.7(4)
N1 C10 C15 109.3(4)
N1 C10 C11 109.7(4)
C15 C10 C11 112.1(4)
N1 C10 H10 108.6
C15 C10 H10 108.6
C11 C10 H10 108.6
C12 C11 C10 110.8(4)
C12 C11 H11A 109.5
C10 C11 H11A 109.5
C12 C11 H11B 109.5
C10 C11 H11B 109.5
H11A C11 H11B 108.1
C13 C12 C11 111.3(5)
C13 C12 H12A 109.4
C11 C12 H12A 109.4
C13 C12 H12B 109.4
C11 C12 H12B 109.4
H12A C12 H12B 108.0
C12 C13 C14 109.7(5)
C12 C13 H13A 109.7
C14 C13 H13A 109.7
C12 C13 H13B 109.7
C14 C13 H13B 109.7
H13A C13 H13B 108.2
C13 C14 C15 110.7(4)
C13 C14 H14B 109.5
C15 C14 H14B 109.5
C13 C14 H14A 109.5
C15 C14 H14A 109.5
H14B C14 H14A 108.1
C10 C15 C14 112.4(5)
C10 C15 H15A 109.1
C14 C15 H15A 109.1
C10 C15 H15B 109.1
C14 C15 H15B 109.1
H15A C15 H15B 107.9
O2 C16 O1 122.5(5)
O2 C16 C17 124.4(5)
O1 C16 C17 113.1(4)
C18 C17 C22 118.1(5)
C18 C17 C16 119.9(5)
C22 C17 C16 122.0(5)
C19 C18 C17 121.1(5)
C19 C18 H18 119.4
C17 C18 H18 119.4
C20 C19 C18 120.9(5)
C20 C19 H19 119.6
C18 C19 H19 119.6
C19 C20 C21 118.4(5)
C19 C20 C23 120.9(5)
C21 C20 C23 120.7(5)
C20 C21 C22 121.3(5)
C20 C21 H21 119.4
C22 C21 H21 119.4
C21 C22 C17 120.3(5)
C21 C22 H22 119.9
C17 C22 H22 119.9
C20 C23 H23A 109.5
C20 C23 H23C 109.5
H23A C23 H23C 109.5
C20 C23 H23B 109.5
H23A C23 H23B 109.5
H23C C23 H23B 109.5

loop_
_geom_bond_atom_site_label_1
_geom_bond_atom_site_label_2
_geom_bond_distance
O1 C16 1.352(6)
O1 C8 1.437(5)
O2 C16 1.219(6)
O3 C9 1.246(6)
N1 C9 1.322(6)
N1 C10 1.469(6)
N1 H1 0.8800
C1 C2 1.518(7)
C1 H1A 0.9800
C1 H1C 0.9800
C1 H1B 0.9800
C2 C7 1.381(7)
C2 C3 1.385(7)
C3 C4 1.382(7)
C3 H3 0.9500
C4 C5 1.389(7)
C4 H4 0.9500
C5 C6 1.388(7)
C5 C8 1.509(7)
C6 C7 1.389(7)
C6 H6 0.9500
C7 H7 0.9500
C8 C9 1.529(7)
C8 H8 1.0000
C10 C15 1.512(7)
C10 C11 1.521(7)
C10 H10 1.0000
C11 C12 1.521(7)
C11 H11A 0.9900
C11 H11B 0.9900
C12 C13 1.511(7)
C12 H12A 0.9900
C12 H12B 0.9900
C13 C14 1.523(8)
C13 H13A 0.9900
C13 H13B 0.9900
C14 C15 1.525(7)
C14 H14B 0.9900
C14 H14A 0.9900
C15 H15A 0.9900
C15 H15B 0.9900
C16 C17 1.474(7)
C17 C18 1.387(7)
C17 C22 1.392(7)
C18 C19 1.381(7)
C18 H18 0.9500
C19 C20 1.380(7)
C19 H19 0.9500
C20 C21 1.382(7)
C20 C23 1.507(7)
C21 C22 1.387(7)
C21 H21 0.9500
C22 H22 0.9500
C23 H23A 0.9800
C23 H23C 0.9800
C23 H23B 0.9800

loop_
_geom_hbond_atom_site_label_D
_geom_hbond_atom_site_label_H
_geom_hbond_atom_site_label_A
_geom_hbond_distance_DH
_geom_hbond_distance_HA
_geom_hbond_distance_DA
_geom_hbond_angle_DHA
_geom_hbond_site_symmetry_A
N1 H1 O3 0.88 2.04 2.906(6) 167.9 4_566

loop_
_geom_torsion_atom_site_label_1
_geom_torsion_atom_site_label_2
_geom_torsion_atom_site_label_3
_geom_torsion_atom_site_label_4
_geom_torsion
C7 C2 C3 C4 -0.3(8)
C1 C2 C3 C4 180.0(5)
C2 C3 C4 C5 2.2(9)
C3 C4 C5 C6 -2.8(8)
C3 C4 C5 C8 173.7(5)
C4 C5 C6 C7 1.6(8)
C8 C5 C6 C7 -174.8(5)
C3 C2 C7 C6 -0.9(8)
C1 C2 C7 C6 178.8(5)
C5 C6 C7 C2 0.3(8)
C16 O1 C8 C5 -171.8(4)
C16 O1 C8 C9 69.7(5)
C6 C5 C8 O1 -29.7(6)
C4 C5 C8 O1 154.0(5)
C6 C5 C8 C9 90.0(5)
C4 C5 C8 C9 -86.3(6)
C10 N1 C9 O3 12.3(8)
C10 N1 C9 C8 -163.4(4)
O1 C8 C9 O3 35.7(6)
C5 C8 C9 O3 -82.7(5)
O1 C8 C9 N1 -148.4(4)
C5 C8 C9 N1 93.1(5)
C9 N1 C10 C15 -148.7(5)
C9 N1 C10 C11 88.1(6)
N1 C10 C11 C12 174.3(4)
C15 C10 C11 C12 52.8(6)
C10 C11 C12 C13 -56.9(6)
C11 C12 C13 C14 59.2(6)
C12 C13 C14 C15 -57.3(7)
N1 C10 C15 C14 -173.9(4)
C11 C10 C15 C14 -52.1(6)
C13 C14 C15 C10 54.3(7)
C8 O1 C16 O2 -0.9(7)
C8 O1 C16 C17 178.8(4)
O2 C16 C17 C18 2.0(8)
O1 C16 C17 C18 -177.7(5)
O2 C16 C17 C22 -177.5(6)
O1 C16 C17 C22 2.8(7)
C22 C17 C18 C19 0.2(8)
C16 C17 C18 C19 -179.3(5)
C17 C18 C19 C20 1.0(9)
C18 C19 C20 C21 -1.0(9)
C18 C19 C20 C23 177.6(6)
C19 C20 C21 C22 -0.2(10)
C23 C20 C21 C22 -178.8(6)
C20 C21 C22 C17 1.4(10)
C18 C17 C22 C21 -1.4(9)
C16 C17 C22 C21 178.1(5)
